data_7231120
loop_
_publ_author_name
'Zhang, Pengcheng'
'Zhao, Xiuxiu'
'Du, Yao'
'Gozin, Michael'
'Li, Shenghua'
'Pang, Siping'

_publ_section_title
;
 Polymorphism, phase transformation and energetic properties of
 3-nitro-1,2,4-triazole
;
_journal_issue 43
_journal_name_full 'RSC Advances'
_journal_page_first 24627
_journal_paper_doi 10.1039/C8RA04116D
_journal_volume 8
_journal_year 2018
_chemical_formula_moiety 'C2 H2 N4 O2'
_chemical_formula_sum 'C2 H2 N4 O2'
_chemical_formula_weight 114.08
_chemical_melting_point 544
_chemical_name_systematic 3-Nitro-1,2,4-triazole
_space_group_crystal_system monoclinic
_space_group_IT_number 14
_space_group_name_Hall '-P 2ybc'
_space_group_name_H-M_alt 'P 1 21/c 1'
_symmetry_space_group_name_Hall '-P 2ybc'
_symmetry_space_group_name_H-M 'P 1 21/c 1'
_atom_sites_solution_hydrogens geom
_atom_sites_solution_primary direct
_atom_sites_solution_secondary difmap
_audit_creation_date 2015-06-17
_audit_creation_method
;
  Olex2 1.1
  (compiled 2011.02.15 svn.r1672, GUI svn.r3494)
;
_audit_update_record
;
2018-06-10 deposited with the CCDC.
2018-06-25 downloaded from the CCDC.
;
_cell_angle_alpha 90.00
_cell_angle_beta 107.082(6)
_cell_angle_gamma 90.00
_cell_formula_units_Z 8
_cell_length_a 8.7895(6)
_cell_length_b 10.0707(8)
_cell_length_c 9.9645(5)
_cell_measurement_reflns_used 1364
_cell_measurement_temperature 101.8
_cell_measurement_theta_max 29.3720
_cell_measurement_theta_min 3.3853
_cell_volume 843.11(10)
_computing_cell_refinement
;
CrysAlisPro, Agilent Technologies,
Version 1.171.35.11 (release 16-05-2011 CrysAlis171 .NET)
(compiled May 16 2011,17:55:39)
;
_computing_data_collection
;
CrysAlisPro, Agilent Technologies,
Version 1.171.35.11 (release 16-05-2011 CrysAlis171 .NET)
(compiled May 16 2011,17:55:39)
;
_computing_data_reduction
;
CrysAlisPro, Agilent Technologies,
Version 1.171.35.11 (release 16-05-2011 CrysAlis171 .NET)
(compiled May 16 2011,17:55:39)
;
_computing_molecular_graphics
;
O. V. Dolomanov, L. J. Bourhis, R. J. Gildea, J. A. K. Howard and H. Puschmann,
OLEX2: a complete structure solution, refinement and analysis program.
J. Appl. Cryst. (2009). 42, 339-341.
;
_computing_publication_material
;
O. V. Dolomanov, L. J. Bourhis, R. J. Gildea, J. A. K. Howard and H. Puschmann,
OLEX2: a complete structure solution, refinement and analysis program.
J. Appl. Cryst. (2009). 42, 339-341.
;
_computing_structure_refinement 'SHELXL-97 (Sheldrick, 1997)'
_computing_structure_solution 'A short history of SHELX (Sheldrick, 2007)/Bruker'
_diffrn_ambient_temperature 101.8
_diffrn_detector_area_resol_mean 16.0971
_diffrn_measured_fraction_theta_full 0.998
_diffrn_measured_fraction_theta_max 0.998
_diffrn_measurement_details
;
#__ type_ start__ end____ width___ exp.time_
  1 omega   30.00   69.00   1.0000    2.0000
omega____ theta____ kappa____ phi______ frames
    -       18.8965 -119.0000  -89.0000 39

#__ type_ start__ end____ width___ exp.time_
  2 omega  -33.00   37.00   1.0000    2.0000
omega____ theta____ kappa____ phi______ frames
    -       18.8965  -37.0000 -120.0000 70

#__ type_ start__ end____ width___ exp.time_
  3 omega  -49.00  -19.00   1.0000    2.0000
omega____ theta____ kappa____ phi______ frames
    -       18.8965  -37.0000   30.0000 30

#__ type_ start__ end____ width___ exp.time_
  4 omega   10.00   88.00   1.0000    2.0000
omega____ theta____ kappa____ phi______ frames
    -       18.8965   37.0000 -150.0000 78
;
_diffrn_measurement_device_type 'Xcalibur, Eos, Gemini'
_diffrn_measurement_method '\w scans'
_diffrn_orient_matrix_UB_11 0.0622081000
_diffrn_orient_matrix_UB_12 0.0476463000
_diffrn_orient_matrix_UB_13 0.0151208000
_diffrn_orient_matrix_UB_21 -0.0565335000
_diffrn_orient_matrix_UB_22 0.0512002000
_diffrn_orient_matrix_UB_23 -0.0254417000
_diffrn_orient_matrix_UB_31 -0.0078303000
_diffrn_orient_matrix_UB_32 0.0085637000
_diffrn_orient_matrix_UB_33 0.0683336000
_diffrn_radiation_monochromator graphite
_diffrn_radiation_type 'Mo K\a'
_diffrn_radiation_wavelength 0.7107
_diffrn_reflns_av_R_equivalents 0.0202
_diffrn_reflns_av_unetI/netI 0.0310
_diffrn_reflns_limit_h_max 10
_diffrn_reflns_limit_h_min -9
_diffrn_reflns_limit_k_max 12
_diffrn_reflns_limit_k_min -11
_diffrn_reflns_limit_l_max 12
_diffrn_reflns_limit_l_min -11
_diffrn_reflns_number 3486
_diffrn_reflns_theta_full 26.00
_diffrn_reflns_theta_max 26.00
_diffrn_reflns_theta_min 3.39
_diffrn_source 'Enhance (Mo) X-ray Source'
_exptl_absorpt_coefficient_mu 0.159
_exptl_absorpt_correction_T_max 1.00000
_exptl_absorpt_correction_T_min 0.90060
_exptl_absorpt_correction_type multi-scan
_exptl_absorpt_process_details
;
CrysAlisPro, Agilent Technologies,
Version 1.171.35.11 (release 16-05-2011 CrysAlis171 .NET)
(compiled May 16 2011,17:55:39)
Empirical absorption correction using spherical harmonics,
 implemented in SCALE3 ABSPACK scaling algorithm.
;
_exptl_crystal_colour white
_exptl_crystal_density_diffrn 1.797
_exptl_crystal_density_method 'not measured'
_exptl_crystal_F_000 464
_exptl_crystal_recrystallization_method 'Re-crystallisation from solvent: methanol &ethyl acetate & hydroxylamine'
_exptl_crystal_size_max 0.45
_exptl_crystal_size_mid 0.45
_exptl_crystal_size_min 0.40
_refine_diff_density_max 0.210
_refine_diff_density_min -0.225
_refine_diff_density_rms 0.045
_refine_ls_extinction_coef 0.0209(18)
_refine_ls_extinction_expression Fc^*^=kFc[1+0.001xFc^2^\l^3^/sin(2\q)]^-1/4^
_refine_ls_extinction_method SHELXL
_refine_ls_goodness_of_fit_ref 1.078
_refine_ls_hydrogen_treatment mixed
_refine_ls_matrix_type full
_refine_ls_number_parameters 146
_refine_ls_number_reflns 1660
_refine_ls_number_restraints 0
_refine_ls_restrained_S_all 1.078
_refine_ls_R_factor_all 0.0378
_refine_ls_R_factor_gt 0.0318
_refine_ls_shift/su_max 0.000
_refine_ls_shift/su_mean 0.000
_refine_ls_structure_factor_coef Fsqd
_refine_ls_weighting_details 'calc w=1/[\s^2^(Fo^2^)+(0.0337P)^2^+0.1383P] where P=(Fo^2^+2Fc^2^)/3'
_refine_ls_weighting_scheme calc
_refine_ls_wR_factor_gt 0.0734
_refine_ls_wR_factor_ref 0.0772
_reflns_number_gt 1439
_reflns_number_total 1660
_reflns_threshold_expression >2sigma(I)
_cod_data_source_file c8ra04116d2.cif
_cod_data_source_block exp_3371
_cod_original_cell_volume 843.10(10)
_cod_database_code 7231120
_reflns_odcompleteness_completeness 99.67
_reflns_odcompleteness_iscentric 1
_reflns_odcompleteness_theta 26.32

loop_
_space_group_symop_id
_space_group_symop_operation_xyz
1 'x, y, z'
2 '-x, y+1/2, -z+1/2'
3 '-x, -y, -z'
4 'x, -y-1/2, z-1/2'

loop_
_atom_site_label
_atom_site_type_symbol
_atom_site_fract_x
_atom_site_fract_y
_atom_site_fract_z
_atom_site_U_iso_or_equiv
_atom_site_adp_type
_atom_site_occupancy
_atom_site_symmetry_multiplicity
_atom_site_calc_flag
_atom_site_refinement_flags
O3 O 0.18398(13) 0.08442(11) 0.10883(10) 0.0239(3) Uani 1 1 d .
O1 O 0.35707(13) -0.01670(11) 0.73153(10) 0.0227(3) Uani 1 1 d .
O2 O 0.23094(12) 0.04038(11) 0.51724(10) 0.0229(3) Uani 1 1 d .
N5 N 0.01755(14) -0.07425(12) 0.23324(11) 0.0166(3) Uani 1 1 d .
N4 N 0.32637(14) -0.02837(12) 0.60363(12) 0.0174(3) Uani 1 1 d .
N8 N 0.18937(14) -0.03533(13) 0.08537(11) 0.0175(3) Uani 1 1 d .
N2 N 0.49801(14) -0.24353(13) 0.42048(11) 0.0162(3) Uani 1 1 d .
H2 H 0.5169 -0.2777 0.3457 0.019 Uiso 1 1 calc R
O4 O 0.25857(12) -0.08366(11) 0.00737(10) 0.0246(3) Uani 1 1 d .
N1 N 0.51204(14) -0.21378(13) 0.64052(11) 0.0166(3) Uani 1 1 d .
N6 N 0.01835(13) -0.29108(13) 0.22142(11) 0.0177(3) Uani 1 1 d .
H6 H -0.0033 -0.3742 0.2362 0.021 Uiso 1 1 calc R
C4 C -0.03483(16) -0.18565(15) 0.27552(14) 0.0183(3) Uani 1 1 d .
H4 H -0.1008 -0.1898 0.3357 0.022 Uiso 1 1 calc R
C1 C 0.41189(16) -0.13001(15) 0.55244(13) 0.0148(3) Uani 1 1 d .
N3 N 0.39725(14) -0.14173(13) 0.41798(11) 0.0165(3) Uani 1 1 d .
N7 N 0.11015(13) -0.25245(13) 0.14064(11) 0.0173(3) Uani 1 1 d .
C2 C 0.56493(16) -0.28537(15) 0.55144(13) 0.0169(3) Uani 1 1 d .
H2A H 0.6395 -0.3560 0.5773 0.020 Uiso 1 1 calc R
C3 C 0.10456(16) -0.12284(15) 0.15385(13) 0.0155(3) Uani 1 1 d .

loop_
_atom_site_aniso_label
_atom_site_aniso_U_11
_atom_site_aniso_U_22
_atom_site_aniso_U_33
_atom_site_aniso_U_23
_atom_site_aniso_U_13
_atom_site_aniso_U_12
O3 0.0302(6) 0.0138(6) 0.0305(6) 0.0001(5) 0.0136(5) -0.0007(5)
O1 0.0322(6) 0.0222(6) 0.0168(5) -0.0044(4) 0.0118(4) -0.0016(5)
O2 0.0235(6) 0.0202(6) 0.0245(5) 0.0013(4) 0.0061(4) 0.0050(5)
N5 0.0181(6) 0.0152(7) 0.0170(6) 0.0007(5) 0.0059(5) 0.0016(5)
N4 0.0200(6) 0.0153(7) 0.0190(6) -0.0013(5) 0.0089(5) -0.0033(5)
N8 0.0174(6) 0.0158(7) 0.0191(6) 0.0015(5) 0.0054(5) 0.0024(5)
N2 0.0198(6) 0.0167(7) 0.0144(6) -0.0026(5) 0.0087(5) -0.0004(5)
O4 0.0281(6) 0.0226(7) 0.0289(6) 0.0021(5) 0.0177(5) 0.0057(5)
N1 0.0190(6) 0.0165(7) 0.0154(6) -0.0002(5) 0.0069(5) -0.0006(5)
N6 0.0218(6) 0.0123(7) 0.0203(6) 0.0018(5) 0.0080(5) -0.0015(5)
C4 0.0197(7) 0.0170(8) 0.0189(7) 0.0015(6) 0.0067(6) 0.0016(6)
C1 0.0167(7) 0.0134(8) 0.0154(7) -0.0012(6) 0.0064(5) -0.0037(6)
N3 0.0195(6) 0.0149(7) 0.0160(6) -0.0015(5) 0.0064(5) -0.0010(5)
N7 0.0184(6) 0.0158(7) 0.0180(6) 0.0019(5) 0.0057(5) 0.0007(5)
C2 0.0174(7) 0.0173(8) 0.0168(7) 0.0013(6) 0.0064(6) -0.0005(6)
C3 0.0156(7) 0.0148(8) 0.0149(7) 0.0010(6) 0.0026(5) 0.0015(6)

loop_
_atom_type_symbol
_atom_type_description
_atom_type_scat_dispersion_real
_atom_type_scat_dispersion_imag
_atom_type_scat_source
C C 0.0033 0.0016 'International Tables Vol C Tables 4.2.6.8 and 6.1.1.4'
H H 0.0000 0.0000 'International Tables Vol C Tables 4.2.6.8 and 6.1.1.4'
N N 0.0061 0.0033 'International Tables Vol C Tables 4.2.6.8 and 6.1.1.4'
O O 0.0106 0.0060 'International Tables Vol C Tables 4.2.6.8 and 6.1.1.4'

loop_
_geom_angle_atom_site_label_1
_geom_angle_atom_site_label_2
_geom_angle_atom_site_label_3
_geom_angle
C4 N5 C3 100.92(12)
O1 N4 C1 117.03(11)
O2 N4 O1 124.86(12)
O2 N4 C1 118.10(11)
O3 N8 C3 116.91(11)
O4 N8 O3 124.44(13)
O4 N8 C3 118.64(12)
N3 N2 H2 124.6
C2 N2 H2 124.6
C2 N2 N3 110.89(11)
C2 N1 C1 101.25(11)
C4 N6 H6 124.7
C4 N6 N7 110.61(12)
N7 N6 H6 124.7
N5 C4 N6 110.40(12)
N5 C4 H4 124.8
N6 C4 H4 124.8
N1 C1 N4 121.48(11)
N3 C1 N4 121.16(12)
N3 C1 N1 117.35(13)
C1 N3 N2 100.50(11)
C3 N7 N6 100.34(11)
N2 C2 H2A 125.0
N1 C2 N2 110.01(13)
N1 C2 H2A 125.0
N5 C3 N8 121.10(13)
N7 C3 N5 117.72(13)
N7 C3 N8 121.18(12)

loop_
_geom_bond_atom_site_label_1
_geom_bond_atom_site_label_2
_geom_bond_distance
O3 N8 1.2319(16)
O1 N4 1.2284(14)
O2 N4 1.2247(16)
N5 C4 1.3275(19)
N5 C3 1.3437(17)
N4 C1 1.4485(18)
N8 O4 1.2201(15)
N8 C3 1.4480(18)
N2 H2 0.8800
N2 N3 1.3502(17)
N2 C2 1.3325(17)
N1 C1 1.3428(18)
N1 C2 1.3290(18)
N6 H6 0.8800
N6 C4 1.3358(19)
N6 N7 1.3535(15)
C4 H4 0.9500
C1 N3 1.3131(16)
N7 C3 1.314(2)
C2 H2A 0.9500

loop_
_geom_torsion_atom_site_label_1
_geom_torsion_atom_site_label_2
_geom_torsion_atom_site_label_3
_geom_torsion_atom_site_label_4
_geom_torsion
O3 N8 C3 N5 3.36(18)
O3 N8 C3 N7 -176.57(12)
O1 N4 C1 N1 4.49(19)
O1 N4 C1 N3 -173.87(13)
O2 N4 C1 N1 -176.43(13)
O2 N4 C1 N3 5.2(2)
N4 C1 N3 N2 178.58(12)
O4 N8 C3 N5 -175.48(12)
O4 N8 C3 N7 4.59(18)
N1 C1 N3 N2 0.16(16)
N6 N7 C3 N5 -0.71(15)
N6 N7 C3 N8 179.22(11)
C4 N5 C3 N8 -179.02(12)
C4 N5 C3 N7 0.91(15)
C4 N6 N7 C3 0.19(14)
C1 N1 C2 N2 0.13(15)
N3 N2 C2 N1 -0.04(17)
N7 N6 C4 N5 0.35(15)
C2 N2 N3 C1 -0.07(15)
C2 N1 C1 N4 -178.60(12)
C2 N1 C1 N3 -0.19(17)
C3 N5 C4 N6 -0.70(14)
